data_2100447
loop_
_publ_author_name
'Barnett, Sarah A.'
'Broder, Charlotte K.'
'Shankland, Kenneth'
'David, Bill I. F.'
'Ibberson, Richard'
'Tocher, Derek A.'

_publ_section_title
;
 Single-crystal X-ray and neutron powder diffraction investigation of
 the phase transition in tetrachlorobenzene
;
_journal_coeditor_code SO5001
_journal_date_accepted 2005-12-15
_journal_date_recd_electronic 2005-10-19
_journal_issue 2
_journal_name_full 'Acta Crystallographica Section B'
_journal_page_first 287
_journal_page_last 295
_journal_paper_category FA
_journal_paper_doi 10.1107/S0108768105042102
_journal_volume 62
_journal_year 2006
_chemical_formula_moiety 'C6 H2 Cl4'
_chemical_formula_sum 'C6 H2 Cl4'
_chemical_formula_weight 215.88
_chemical_name_systematic
;
 Tetrachlorobenzene - alpha polymorph
;
_space_group_IT_number 2
_symmetry_cell_setting triclinic
_symmetry_space_group_name_Hall '-P 1'
_symmetry_space_group_name_H-M 'P -1'
_atom_sites_solution_hydrogens geom
_atom_sites_solution_primary direct
_atom_sites_solution_secondary 'difference Fourier synthesis'
_audit_creation_method SHELXL-97
_cell_angle_alpha 92.072(2)
_cell_angle_beta 98.966(2)
_cell_angle_gamma 96.520(2)
_cell_formula_units_Z 2
_cell_length_a 3.8016(5)
_cell_length_b 10.6369(15)
_cell_length_c 9.4866(13)
_cell_measurement_reflns_used 2248
_cell_measurement_temperature 150(2)
_cell_measurement_theta_max 28.205
_cell_measurement_theta_min 2.177
_cell_volume 375.91(9)
_computing_cell_refinement 'Bruker SAINT'
_computing_data_collection 'Bruker SMART'
_computing_data_reduction 'Bruker SAINT'
_computing_molecular_graphics 'Bruker SHELXTL'
_computing_publication_material 'Bruker SHELXTL and local programs'
_computing_structure_refinement 'SHELXL-97 (Sheldrick, 1997)'
_computing_structure_solution 'SHELXS-97 (Sheldrick, 1990)'
_diffrn_ambient_temperature 150(2)
_diffrn_measured_fraction_theta_full 0.987
_diffrn_measured_fraction_theta_max 0.926
_diffrn_measurement_device_type 'Bruker SMART APEX diffractometer'
_diffrn_measurement_method '\w rotation with narrow frames'
_diffrn_radiation_monochromator graphite
_diffrn_radiation_source 'fine-focus sealed tube'
_diffrn_radiation_type MoK\a
_diffrn_radiation_wavelength 0.71073
_diffrn_reflns_av_R_equivalents 0.0000
_diffrn_reflns_av_sigmaI/netI 0.0235
_diffrn_reflns_limit_h_max 5
_diffrn_reflns_limit_h_min -5
_diffrn_reflns_limit_k_max 13
_diffrn_reflns_limit_k_min -14
_diffrn_reflns_limit_l_max 12
_diffrn_reflns_limit_l_min -12
_diffrn_reflns_number 6306
_diffrn_reflns_theta_full 26.00
_diffrn_reflns_theta_max 28.25
_diffrn_reflns_theta_min 1.93
_diffrn_standards_decay_% 0
_diffrn_standards_number 0
_exptl_absorpt_coefficient_mu 1.480
_exptl_absorpt_correction_type none
_exptl_crystal_colour Colourless
_exptl_crystal_density_diffrn 1.907
_exptl_crystal_density_method 'not measured'
_exptl_crystal_description Block
_exptl_crystal_F_000 212
_exptl_crystal_size_max 0.11
_exptl_crystal_size_mid 0.08
_exptl_crystal_size_min 0.04
_refine_diff_density_max 0.430
_refine_diff_density_min -0.283
_refine_ls_extinction_method none
_refine_ls_goodness_of_fit_ref 1.027
_refine_ls_hydrogen_treatment 'riding model'
_refine_ls_matrix_type full
_refine_ls_number_parameters 97
_refine_ls_number_reflns 5690
_refine_ls_number_restraints 0
_refine_ls_restrained_S_all 1.027
_refine_ls_R_factor_all 0.0375
_refine_ls_R_factor_gt 0.0348
_refine_ls_shift/su_max 0.001
_refine_ls_shift/su_mean 0.000
_refine_ls_structure_factor_coef Fsqd
_refine_ls_weighting_details 'calc w=1/[\s^2^(Fo^2^)+(0.0685P)^2^+0.0000P] where P=(Fo^2^+2Fc^2^)/3'
_refine_ls_weighting_scheme calc
_refine_ls_wR_factor_gt 0.0967
_refine_ls_wR_factor_ref 0.0990
_reflns_number_gt 5184
_reflns_number_total 5690
_reflns_threshold_expression I>2\s(I)
_cod_data_source_file so5001.cif
_cod_data_source_block tcb_alpha_150K_X-ray
_cod_depositor_comments
;
The following automatic conversions were performed:
'_symmetry_cell_setting' value 'Triclinic' changed to 'triclinic'
according to '/home/saulius/struct/CIF-dictionaries/cif_core.dic'
dictionary named 'cif_core.dic' version 2.4.1 from 2010-06-29.

Automatic conversion script
Id: cif_fix_enum 1527 2010-12-29 10:47:43Z saulius 

The following automatic conversions were performed:

'_symmetry_cell_setting' value 'Triclinic' changed to 'triclinic'
according to /home/saulius/struct/CIF-dictionaries/cif_core.dic
dictionary named 'cif_core.dic' version 2.4.1 from 2010-06-29.

Automatic conversion script
Id: cif_fix_values 1715 2011-07-08 13:25:40Z adriana 

The following automatic conversions were performed:

'_atom_sites_solution_primary' value 'direct methods' was changed to
'direct'.

'_atom_sites_solution_hydrogens' value 'geometrically placed' was
changed to 'geom'.

Automatic conversion script
Id: cif_fix_values 6452 2018-10-05 10:23:21Z andrius 
;
_cod_original_sg_symbol_H-M P-1
_cod_database_code 2100447

loop_
_symmetry_equiv_pos_as_xyz
'x, y, z'
'-x, -y, -z'

loop_
_atom_site_type_symbol
_atom_site_label
_atom_site_fract_x
_atom_site_fract_y
_atom_site_fract_z
_atom_site_U_iso_or_equiv
_atom_site_adp_type
_atom_site_calc_flag
_atom_site_refinement_flags
_atom_site_occupancy
C C1 0.0779(3) 0.46699(11) 0.36615(13) 0.0191(3) Uani d . 1
Cl Cl1 0.17010(9) 0.42699(3) 0.19905(3) 0.02629(10) Uani d . 1
C C2 0.0160(3) 0.37396(11) 0.46285(13) 0.0187(3) Uani d . 1
Cl Cl2 0.04035(9) 0.21651(3) 0.41860(3) 0.02707(10) Uani d . 1
C C3 0.0624(3) 0.59324(11) 0.40440(13) 0.0202(3) Uani d . 1
H H3A 0.1056 0.6569 0.3394 0.024 Uiso calc R 1
C C4 0.4342(3) -0.02926(11) 0.13591(13) 0.0193(3) Uani d . 1
Cl Cl4 0.34762(9) -0.06363(3) 0.30447(3) 0.02507(10) Uani d . 1
C C5 0.5161(3) -0.12245(11) 0.04347(13) 0.0187(3) Uani d . 1
Cl Cl5 0.53680(9) -0.27600(3) 0.09527(3) 0.02577(10) Uani d . 1
C C6 0.4184(3) 0.09367(11) 0.09192(13) 0.0203(3) Uani d . 1
H H6A 0.3629 0.1576 0.1546 0.024 Uiso calc R 1

loop_
_atom_site_aniso_label
_atom_site_aniso_U_11
_atom_site_aniso_U_22
_atom_site_aniso_U_33
_atom_site_aniso_U_12
_atom_site_aniso_U_13
_atom_site_aniso_U_23
C1 0.0169(6) 0.0250(7) 0.0158(6) 0.0025(5) 0.0042(5) -0.0019(5)
Cl1 0.0337(2) 0.02838(19) 0.01834(17) 0.00325(13) 0.01025(14) -0.00256(12)
C2 0.0172(6) 0.0181(6) 0.0209(6) 0.0038(4) 0.0023(5) -0.0016(5)
Cl2 0.0366(2) 0.01932(18) 0.02724(19) 0.00532(13) 0.01054(15) -0.00138(12)
C3 0.0203(7) 0.0209(7) 0.0195(7) 0.0014(5) 0.0034(5) 0.0031(5)
C4 0.0171(6) 0.0255(7) 0.0154(6) 0.0008(5) 0.0043(5) 0.0016(5)
Cl4 0.0328(2) 0.02663(19) 0.01774(17) 0.00383(13) 0.00967(14) 0.00261(12)
C5 0.0172(6) 0.0192(6) 0.0195(6) 0.0019(4) 0.0022(5) 0.0021(5)
Cl5 0.0341(2) 0.02090(18) 0.02395(18) 0.00593(13) 0.00723(14) 0.00349(12)
C6 0.0178(7) 0.0237(7) 0.0194(6) 0.0038(5) 0.0032(5) -0.0028(5)

loop_
_atom_type_symbol
_atom_type_description
_atom_type_scat_dispersion_real
_atom_type_scat_dispersion_imag
_atom_type_scat_source
C C 0.0033 0.0016 'International Tables Vol C Tables 4.2.6.8 and 6.1.1.4'
H H 0.0000 0.0000 'International Tables Vol C Tables 4.2.6.8 and 6.1.1.4'
Cl Cl 0.1484 0.1585 'International Tables Vol C Tables 4.2.6.8 and 6.1.1.4'

loop_
_geom_angle_atom_site_label_1
_geom_angle_atom_site_label_2
_geom_angle_atom_site_label_3
_geom_angle_site_symmetry_1
_geom_angle
C3 C1 C2 . 119.72(11)
C3 C1 Cl1 . 119.39(9)
C2 C1 Cl1 . 120.89(9)
C3 C2 C1 2_566 120.44(11)
C3 C2 Cl2 2_566 119.02(9)
C1 C2 Cl2 . 120.53(10)
C2 C3 C1 2_566 119.84(11)
C2 C3 H3A 2_566 120.1
C1 C3 H3A . 120.1
C6 C4 C5 . 119.79(11)
C6 C4 Cl4 . 119.06(9)
C5 C4 Cl4 . 121.15(9)
C6 C5 C4 2_655 120.46(11)
C6 C5 Cl5 2_655 118.78(9)
C4 C5 Cl5 . 120.75(9)
C5 C6 C4 2_655 119.74(11)
C5 C6 H6A 2_655 120.1
C4 C6 H6A . 120.1

loop_
_geom_bond_atom_site_label_1
_geom_bond_atom_site_label_2
_geom_bond_site_symmetry_2
_geom_bond_distance
C1 C3 . 1.3885(16)
C1 C2 . 1.3986(17)
C1 Cl1 . 1.7249(12)
C2 C3 2_566 1.3803(17)
C2 Cl2 . 1.7280(12)
C3 C2 2_566 1.3803(17)
C3 H3A . 0.9500
C4 C6 . 1.3918(16)
C4 C5 . 1.3930(17)
C4 Cl4 . 1.7257(12)
C5 C6 2_655 1.3843(17)
C5 Cl5 . 1.7293(12)
C6 C5 2_655 1.3843(17)
C6 H6A . 0.9500

loop_
_geom_torsion_atom_site_label_1
_geom_torsion_atom_site_label_2
_geom_torsion_atom_site_label_3
_geom_torsion_atom_site_label_4
_geom_torsion_site_symmetry_4
_geom_torsion
C3 C1 C2 C3 2_566 0.4(2)
Cl1 C1 C2 C3 2_566 -179.12(10)
C3 C1 C2 Cl2 . -179.04(9)
Cl1 C1 C2 Cl2 . 1.45(15)
C2 C1 C3 C2 2_566 -0.4(2)
Cl1 C1 C3 C2 2_566 179.13(10)
C6 C4 C5 C6 2_655 0.0(2)
Cl4 C4 C5 C6 2_655 179.39(10)
C6 C4 C5 Cl5 . -179.90(9)
Cl4 C4 C5 Cl5 . -0.47(15)
C5 C4 C6 C5 2_655 0.0(2)
Cl4 C4 C6 C5 2_655 -179.40(10)
